data_4503558
loop_
_publ_author_name
'Berry, David J.'
'Seaton, Colin C.'
'Clegg, William'
'Harrington, Ross W.'
'Coles, Simon J.'
'Horton, Peter N.'
'Hursthouse, Michael B.'
'Storey, Richard'
'Jones, William'
'Fri\<s\<ci\'c, Tomislav'
'Blagden, Nicholas'

_publ_section_title
;
 Applying Hot-Stage Microscopy to Co-Crystal Screening: A Study of
 Nicotinamide with Seven Active Pharmaceutical Ingredients
;
_journal_issue 5
_journal_name_full 'Crystal Growth &amp; Design'
_journal_page_first 1697
_journal_paper_doi 10.1021/cg800035w
_journal_volume 8
_journal_year 2008
_chemical_formula_moiety 'C13 H18 O2, C6 H6 N2 O'
_chemical_formula_sum 'C19 H24 N2 O3'
_chemical_formula_weight 328.40
_chemical_name_systematic ?
_space_group_IT_number 29
_symmetry_cell_setting orthorhombic
_symmetry_space_group_name_Hall 'P 2c -2ac'
_symmetry_space_group_name_H-M 'P c a 21'
_atom_sites_solution_hydrogens geom
_atom_sites_solution_primary direct
_atom_sites_solution_secondary difmap
_audit_creation_method SHELXL-97
_cell_angle_alpha 90.00
_cell_angle_beta 90.00
_cell_angle_gamma 90.00
_cell_formula_units_Z 8
_cell_length_a 11.652(2)
_cell_length_b 5.4473(11)
_cell_length_c 56.607(11)
_cell_measurement_temperature 120(2)
_cell_volume 3593.0(12)
_computing_cell_refinement 'DENZO (Otwinowski & Minor, 1997) & COLLECT'
_computing_data_collection 'COLLECT (Hooft, R.W.W., 1998)'
_computing_data_reduction 'DENZO & COLLECT'
_computing_molecular_graphics 'ORTEP3 for Windows (Farrugia, 1997)'
_computing_publication_material 'WinGX (Farrugia, 1999)'
_computing_structure_refinement 'SHELXL97 (Sheldrick, 1997)'
_computing_structure_solution 'SHELXS97 (Sheldrick, 1997)'
_diffrn_ambient_temperature 120(2)
_diffrn_detector_area_resol_mean 9.091
_diffrn_measured_fraction_theta_full 0.753
_diffrn_measured_fraction_theta_max 0.753
_diffrn_measurement_device_type 'Bruker-Nonius KappaCCD'
_diffrn_measurement_method '\f and \w scans'
_diffrn_radiation_monochromator graphite
_diffrn_radiation_source 'Bruker-Nonius FR591 rotating anode'
_diffrn_radiation_type MoK\a
_diffrn_radiation_wavelength 0.71073
_diffrn_reflns_av_R_equivalents 0.0623
_diffrn_reflns_av_sigmaI/netI 0.0806
_diffrn_reflns_limit_h_max 14
_diffrn_reflns_limit_h_min -12
_diffrn_reflns_limit_k_max 6
_diffrn_reflns_limit_k_min -5
_diffrn_reflns_limit_l_max 72
_diffrn_reflns_limit_l_min -72
_diffrn_reflns_number 17958
_diffrn_reflns_theta_full 27.43
_diffrn_reflns_theta_max 27.43
_diffrn_reflns_theta_min 4.84
_exptl_absorpt_coefficient_mu 0.082
_exptl_absorpt_correction_T_max 0.987
_exptl_absorpt_correction_T_min 0.966
_exptl_absorpt_correction_type multi-scan
_exptl_absorpt_process_details 'SADABS V2.10 (Sheldrick, 2003)'
_exptl_crystal_colour Colourless
_exptl_crystal_density_diffrn 1.214
_exptl_crystal_density_method 'not measured'
_exptl_crystal_description Slab
_exptl_crystal_F_000 1408
_exptl_crystal_size_max 0.42
_exptl_crystal_size_mid 0.24
_exptl_crystal_size_min 0.16
_refine_diff_density_max 0.329
_refine_diff_density_min -0.283
_refine_diff_density_rms 0.067
_refine_ls_abs_structure_details indeterminate
_refine_ls_extinction_method none
_refine_ls_goodness_of_fit_ref 1.093
_refine_ls_hydrogen_treatment constr
_refine_ls_matrix_type full
_refine_ls_number_parameters 441
_refine_ls_number_reflns 3110
_refine_ls_number_restraints 111
_refine_ls_restrained_S_all 1.080
_refine_ls_R_factor_all 0.1097
_refine_ls_R_factor_gt 0.0582
_refine_ls_shift/su_max 0.002
_refine_ls_shift/su_mean 0.000
_refine_ls_structure_factor_coef Fsqd
_refine_ls_weighting_details 'calc w=1/[\s^2^(Fo^2^)+(0.0806P)^2^+1.8262P] where P=(Fo^2^+2Fc^2^)/3'
_refine_ls_weighting_scheme calc
_refine_ls_wR_factor_gt 0.1323
_refine_ls_wR_factor_ref 0.1547
_reflns_number_gt 2058
_reflns_number_total 3110
_reflns_threshold_expression I>2\s(I)
_cod_data_source_file cg800035w-file001.cif
_cod_data_source_block 2006src1074_RS-ibuprofen-nicotinamide
_cod_database_code 4503558

loop_
_symmetry_equiv_pos_as_xyz
'x, y, z'
'-x, -y, z+1/2'
'x+1/2, -y, z'
'-x+1/2, y, z+1/2'

loop_
_atom_site_label
_atom_site_type_symbol
_atom_site_fract_x
_atom_site_fract_y
_atom_site_fract_z
_atom_site_U_iso_or_equiv
_atom_site_adp_type
_atom_site_occupancy
_atom_site_symmetry_multiplicity
_atom_site_calc_flag
_atom_site_refinement_flags
C1 C -0.0058(6) 0.2123(12) 0.51678(10) 0.0214(13) Uani 1 1 d U
C2 C -0.0950(6) 0.1858(13) 0.53667(10) 0.0285(14) Uani 1 1 d U
H2 H -0.1360 0.3460 0.5384 0.034 Uiso 1 1 calc R
C3 C -0.1795(11) -0.0022(12) 0.5309(2) 0.035(3) Uani 1 1 d U
H3A H -0.1406 -0.1597 0.5285 0.053 Uiso 1 1 calc R
H3B H -0.2203 0.0440 0.5165 0.053 Uiso 1 1 calc R
H3C H -0.2345 -0.0172 0.5440 0.053 Uiso 1 1 calc R
C4 C -0.0329(7) 0.1315(14) 0.55995(10) 0.0233(15) Uani 1 1 d U
C5 C -0.0445(6) 0.2884(13) 0.57920(10) 0.0242(14) Uani 1 1 d U
H5 H -0.0890 0.4336 0.5776 0.029 Uiso 1 1 calc R
C6 C 0.0074(6) 0.2367(12) 0.60046(11) 0.0256(14) Uani 1 1 d U
H6 H -0.0019 0.3483 0.6132 0.031 Uiso 1 1 calc R
C7 C 0.0731(10) 0.0260(13) 0.60391(16) 0.0195(19) Uani 1 1 d U
C8 C 0.0857(6) -0.1304(12) 0.58452(11) 0.0256(15) Uani 1 1 d U
H8 H 0.1315 -0.2739 0.5859 0.031 Uiso 1 1 calc R
C9 C 0.0306(7) -0.077(2) 0.56263(11) 0.0267(16) Uani 1 1 d U
H9 H 0.0382 -0.1874 0.5498 0.032 Uiso 1 1 calc R
C10 C 0.1298(11) -0.0251(14) 0.62796(15) 0.027(2) Uani 1 1 d U
H10A H 0.0954 0.0842 0.6400 0.033 Uiso 1 1 calc R
H10B H 0.1137 -0.1967 0.6327 0.033 Uiso 1 1 calc R
C11 C 0.2592(13) 0.0148(13) 0.6275(2) 0.036(3) Uani 1 1 d U
H11 H 0.2948 -0.0977 0.6156 0.043 Uiso 1 1 calc R
C12 C 0.2891(7) 0.2757(15) 0.62161(17) 0.055(2) Uani 1 1 d U
H12A H 0.2553 0.3194 0.6063 0.083 Uiso 1 1 calc R
H12B H 0.3727 0.2931 0.6208 0.083 Uiso 1 1 calc R
H12C H 0.2588 0.3848 0.6339 0.083 Uiso 1 1 calc R
C13 C 0.3064(12) -0.047(2) 0.6526(2) 0.045(3) Uani 1 1 d U
H13A H 0.2670 0.0538 0.6644 0.067 Uiso 1 1 calc R
H13B H 0.3890 -0.0138 0.6532 0.067 Uiso 1 1 calc R
H13C H 0.2928 -0.2213 0.6561 0.067 Uiso 1 1 calc R
O1 O 0.0686(4) 0.3893(11) 0.52130(7) 0.0320(11) Uani 1 1 d U
H1 H 0.1182 0.3941 0.5105 0.048 Uiso 1 1 calc R
O2 O -0.0053(4) 0.0877(11) 0.49882(8) 0.0288(11) Uani 1 1 d U
C21 C 0.2581(6) 0.2888(12) 0.31753(10) 0.0220(14) Uani 1 1 d U
C22 C 0.3451(6) 0.3153(13) 0.29750(10) 0.0267(14) Uani 1 1 d U
H22 H 0.3830 0.1517 0.2957 0.032 Uiso 1 1 calc R
C23 C 0.4418(10) 0.5029(14) 0.3026(2) 0.036(3) Uani 1 1 d U
H23A H 0.4994 0.4946 0.2900 0.055 Uiso 1 1 calc R
H23B H 0.4779 0.4640 0.3178 0.055 Uiso 1 1 calc R
H23C H 0.4093 0.6687 0.3032 0.055 Uiso 1 1 calc R
C24 C 0.2846(6) 0.3690(13) 0.27410(10) 0.0215(15) Uani 1 1 d U
C25 C 0.2938(6) 0.2121(13) 0.25515(11) 0.0254(15) Uani 1 1 d U
H25 H 0.3380 0.0666 0.2568 0.030 Uiso 1 1 calc R
C26 C 0.2401(6) 0.2602(13) 0.23360(11) 0.0284(14) Uani 1 1 d U
H26 H 0.2483 0.1466 0.2210 0.034 Uiso 1 1 calc R
C27 C 0.1755(11) 0.4698(15) 0.2303(2) 0.029(2) Uani 1 1 d U
C28 C 0.1651(6) 0.6283(13) 0.24963(12) 0.0302(16) Uani 1 1 d U
H28 H 0.1203 0.7732 0.2481 0.036 Uiso 1 1 calc R
C29 C 0.2186(7) 0.579(2) 0.27093(13) 0.0290(16) Uani 1 1 d U
H29 H 0.2101 0.6909 0.2837 0.035 Uiso 1 1 calc R
C30 C 0.1195(11) 0.5241(15) 0.2074(2) 0.038(2) Uani 1 1 d U
H30A H 0.1579 0.4245 0.1951 0.046 Uiso 1 1 calc R
H30B H 0.1340 0.6987 0.2036 0.046 Uiso 1 1 calc R
C31 C -0.0073(12) 0.4795(14) 0.2056(2) 0.031(2) Uani 1 1 d U
H31 H -0.0443 0.5927 0.2172 0.038 Uiso 1 1 calc R
C32 C -0.0399(8) 0.2197(16) 0.21313(17) 0.058(2) Uani 1 1 d U
H32A H -0.1232 0.1990 0.2119 0.088 Uiso 1 1 calc R
H32B H -0.0159 0.1926 0.2295 0.088 Uiso 1 1 calc R
H32C H -0.0014 0.1008 0.2028 0.088 Uiso 1 1 calc R
C33 C -0.0569(12) 0.5401(19) 0.1823(2) 0.048(3) Uani 1 1 d U
H33A H -0.0207 0.4387 0.1701 0.071 Uiso 1 1 calc R
H33B H -0.0434 0.7139 0.1788 0.071 Uiso 1 1 calc R
H33C H -0.1397 0.5081 0.1826 0.071 Uiso 1 1 calc R
O21 O 0.1839(4) 0.1126(10) 0.31303(7) 0.0298(11) Uani 1 1 d U
H21 H 0.1395 0.0957 0.3246 0.045 Uiso 1 1 calc R
O22 O 0.2563(4) 0.4109(11) 0.33543(8) 0.0271(11) Uani 1 1 d U
C41 C 0.1738(8) -0.0420(14) 0.43848(15) 0.0174(18) Uani 1 1 d U
C42 C 0.2202(5) -0.2486(10) 0.45253(10) 0.0161(12) Uani 1 1 d U
C43 C 0.1751(5) -0.3262(12) 0.47407(10) 0.0175(13) Uani 1 1 d U
H43 H 0.1108 -0.2397 0.4802 0.021 Uiso 1 1 calc R
C44 C 0.3084(5) -0.6313(12) 0.47781(10) 0.0226(14) Uani 1 1 d U
H44 H 0.3393 -0.7656 0.4864 0.027 Uiso 1 1 calc R
C45 C 0.3594(6) -0.5644(17) 0.45668(11) 0.0180(14) Uani 1 1 d U
H45 H 0.4255 -0.6492 0.4512 0.022 Uiso 1 1 calc R
C46 C 0.3144(5) -0.3762(12) 0.44381(11) 0.0189(14) Uani 1 1 d U
H46 H 0.3471 -0.3326 0.4290 0.023 Uiso 1 1 calc R
N41 N 0.0902(5) 0.0971(12) 0.44741(9) 0.0215(12) Uani 1 1 d U
H41A H 0.0610 0.2175 0.4390 0.026 Uiso 1 1 calc R
H41B H 0.0643 0.0686 0.4618 0.026 Uiso 1 1 calc R
N42 N 0.2156(9) -0.5118(9) 0.48668(16) 0.023(2) Uani 1 1 d U
O41 O 0.2127(8) -0.0067(7) 0.41818(11) 0.019(2) Uani 1 1 d U
C51 C 0.0795(8) 0.5441(14) 0.39637(14) 0.0152(17) Uani 1 1 d U
C52 C 0.0313(5) 0.7489(10) 0.38160(9) 0.0134(12) Uani 1 1 d U
C53 C 0.0770(5) 0.8249(12) 0.36007(10) 0.0186(13) Uani 1 1 d U
H53 H 0.1419 0.7397 0.3541 0.022 Uiso 1 1 calc R
C54 C -0.0563(6) 1.1303(12) 0.35612(10) 0.0229(14) Uani 1 1 d U
H54 H -0.0883 1.2609 0.3472 0.027 Uiso 1 1 calc R
C55 C -0.1065(7) 1.0735(17) 0.37758(13) 0.0226(15) Uani 1 1 d U
H55 H -0.1693 1.1666 0.3834 0.027 Uiso 1 1 calc R
C56 C -0.0630(5) 0.8782(12) 0.39031(11) 0.0188(13) Uani 1 1 d U
H56 H -0.0971 0.8322 0.4049 0.023 Uiso 1 1 calc R
N51 N 0.1618(4) 0.4042(12) 0.38686(8) 0.0180(11) Uani 1 1 d U
H51A H 0.1902 0.2799 0.3949 0.022 Uiso 1 1 calc R
H51B H 0.1875 0.4364 0.3726 0.022 Uiso 1 1 calc R
N52 N 0.0343(8) 1.0122(10) 0.34729(15) 0.019(2) Uani 1 1 d U
O51 O 0.0401(7) 0.5073(7) 0.41640(12) 0.020(2) Uani 1 1 d U

loop_
_atom_site_aniso_label
_atom_site_aniso_U_11
_atom_site_aniso_U_22
_atom_site_aniso_U_33
_atom_site_aniso_U_23
_atom_site_aniso_U_13
_atom_site_aniso_U_12
C1 0.029(4) 0.018(4) 0.017(2) 0.004(2) 0.000(2) 0.005(3)
C2 0.039(4) 0.029(4) 0.017(2) 0.003(2) 0.008(2) 0.002(3)
C3 0.040(6) 0.043(8) 0.022(5) -0.004(3) 0.008(4) -0.007(3)
C4 0.026(4) 0.027(4) 0.016(2) 0.005(2) 0.008(2) -0.007(3)
C5 0.025(4) 0.026(4) 0.022(3) 0.003(2) 0.005(2) 0.000(3)
C6 0.028(4) 0.027(4) 0.021(3) -0.006(3) 0.004(2) -0.002(3)
C7 0.020(5) 0.024(4) 0.015(3) -0.001(2) 0.013(3) -0.008(3)
C8 0.030(4) 0.021(4) 0.026(3) 0.000(3) 0.003(3) -0.001(3)
C9 0.033(5) 0.029(4) 0.018(3) -0.006(3) 0.004(3) -0.005(4)
C10 0.036(5) 0.033(5) 0.013(3) 0.008(3) 0.006(3) -0.006(3)
C11 0.033(5) 0.033(5) 0.043(5) 0.008(3) 0.001(5) -0.001(3)
C12 0.036(4) 0.042(5) 0.087(6) 0.020(4) -0.012(4) -0.013(4)
C13 0.036(6) 0.061(6) 0.037(5) 0.006(4) 0.000(4) -0.001(5)
O1 0.040(3) 0.033(4) 0.024(2) -0.003(2) 0.012(2) -0.009(2)
O2 0.038(3) 0.028(3) 0.021(2) -0.005(2) 0.008(2) 0.003(3)
C21 0.027(3) 0.019(4) 0.020(2) 0.004(2) -0.001(2) 0.004(3)
C22 0.022(3) 0.036(4) 0.021(2) -0.003(3) 0.002(2) -0.002(3)
C23 0.014(4) 0.068(10) 0.027(5) 0.000(3) -0.004(3) -0.006(3)
C24 0.021(4) 0.023(4) 0.020(2) 0.001(2) 0.003(2) -0.002(3)
C25 0.030(4) 0.021(4) 0.025(3) 0.000(2) 0.002(3) -0.002(3)
C26 0.032(4) 0.032(4) 0.021(3) -0.004(3) 0.005(3) -0.006(3)
C27 0.024(6) 0.028(5) 0.037(4) 0.000(3) -0.006(4) -0.012(3)
C28 0.030(4) 0.021(4) 0.039(3) 0.008(3) 0.000(3) 0.001(3)
C29 0.032(5) 0.026(4) 0.029(3) -0.003(4) 0.008(3) -0.001(4)
C30 0.028(5) 0.041(6) 0.046(4) 0.003(3) -0.013(4) -0.006(3)
C31 0.024(5) 0.043(5) 0.027(4) 0.001(3) -0.002(4) -0.002(3)
C32 0.038(4) 0.047(5) 0.091(7) 0.014(5) -0.017(5) -0.014(4)
C33 0.032(6) 0.069(6) 0.041(5) 0.003(5) -0.018(4) -0.014(5)
O21 0.035(3) 0.034(4) 0.020(2) -0.002(2) 0.013(2) -0.008(2)
O22 0.037(3) 0.023(3) 0.021(2) -0.002(2) 0.009(2) 0.000(3)
C41 0.021(5) 0.015(4) 0.016(3) 0.000(3) -0.005(3) 0.002(3)
C42 0.018(3) 0.013(3) 0.016(2) 0.003(2) -0.002(2) -0.002(2)
C43 0.016(3) 0.018(3) 0.018(3) -0.001(2) 0.001(2) -0.002(3)
C44 0.021(4) 0.027(4) 0.020(3) 0.003(3) -0.003(2) -0.001(3)
C45 0.010(4) 0.026(3) 0.018(3) 0.001(3) -0.004(2) 0.002(3)
C46 0.014(3) 0.025(4) 0.017(3) -0.001(3) -0.001(2) 0.002(3)
N41 0.033(4) 0.018(3) 0.013(2) 0.003(3) 0.004(2) 0.006(3)
N42 0.036(5) 0.014(5) 0.019(4) 0.004(2) 0.009(3) 0.005(2)
O41 0.023(5) 0.022(6) 0.012(3) 0.0035(16) -0.001(3) 0.0018(18)
C51 0.016(5) 0.014(3) 0.015(3) -0.005(3) 0.002(3) -0.005(3)
C52 0.016(3) 0.011(3) 0.013(2) -0.004(2) -0.001(2) -0.004(2)
C53 0.016(3) 0.020(3) 0.019(3) -0.003(2) 0.006(2) 0.000(3)
C54 0.031(4) 0.019(4) 0.019(3) 0.002(3) -0.001(2) 0.002(3)
C55 0.017(4) 0.021(4) 0.030(3) 0.004(4) 0.005(3) 0.004(4)
C56 0.018(3) 0.021(4) 0.018(3) 0.001(3) 0.008(2) -0.003(3)
N51 0.017(3) 0.020(3) 0.017(2) 0.007(3) 0.004(2) 0.006(2)
N52 0.018(5) 0.024(6) 0.015(3) 0.001(2) -0.005(3) 0.005(2)
O51 0.023(5) 0.017(5) 0.021(3) 0.0042(16) 0.010(3) 0.0036(17)

loop_
_atom_type_symbol
_atom_type_description
_atom_type_scat_dispersion_real
_atom_type_scat_dispersion_imag
_atom_type_scat_source
C C 0.0033 0.0000 'International Tables Vol C Tables 4.2.6.8 and 6.1.1.4'
H H 0.0000 0.0000 'International Tables Vol C Tables 4.2.6.8 and 6.1.1.4'
N N 0.0061 0.0000 'International Tables Vol C Tables 4.2.6.8 and 6.1.1.4'
O O 0.0106 0.0000 'International Tables Vol C Tables 4.2.6.8 and 6.1.1.4'

loop_
_geom_angle_atom_site_label_1
_geom_angle_atom_site_label_2
_geom_angle_atom_site_label_3
_geom_angle
O2 C1 O1 124.3(6)
O2 C1 C2 124.0(6)
O1 C1 C2 111.7(5)
C3 C2 C4 112.0(7)
C3 C2 C1 111.1(7)
C4 C2 C1 109.2(6)
C3 C2 H2 108.2
C4 C2 H2 108.2
C1 C2 H2 108.2
C2 C3 H3A 109.5
C2 C3 H3B 109.5
H3A C3 H3B 109.5
C2 C3 H3C 109.5
H3A C3 H3C 109.5
H3B C3 H3C 109.5
C9 C4 C5 118.5(7)
C9 C4 C2 120.9(6)
C5 C4 C2 120.6(6)
C6 C5 C4 121.1(6)
C6 C5 H5 119.5
C4 C5 H5 119.5
C5 C6 C7 122.2(7)
C5 C6 H6 118.9
C7 C6 H6 118.9
C6 C7 C8 116.7(8)
C6 C7 C10 120.6(7)
C8 C7 C10 122.6(7)
C7 C8 C9 120.7(7)
C7 C8 H8 119.7
C9 C8 H8 119.7
C4 C9 C8 120.8(8)
C4 C9 H9 119.6
C8 C9 H9 119.6
C11 C10 C7 112.6(8)
C11 C10 H10A 109.1
C7 C10 H10A 109.1
C11 C10 H10B 109.1
C7 C10 H10B 109.1
H10A C10 H10B 107.8
C12 C11 C10 111.6(9)
C12 C11 C13 109.0(9)
C10 C11 C13 107.5(10)
C12 C11 H11 109.5
C10 C11 H11 109.5
C13 C11 H11 109.5
C11 C12 H12A 109.5
C11 C12 H12B 109.5
H12A C12 H12B 109.5
C11 C12 H12C 109.5
H12A C12 H12C 109.5
H12B C12 H12C 109.5
C11 C13 H13A 109.5
C11 C13 H13B 109.5
H13A C13 H13B 109.5
C11 C13 H13C 109.5
H13A C13 H13C 109.5
H13B C13 H13C 109.5
C1 O1 H1 109.5
O22 C21 O21 123.4(6)
O22 C21 C22 125.4(6)
O21 C21 C22 111.2(5)
C24 C22 C21 110.8(5)
C24 C22 C23 111.8(7)
C21 C22 C23 114.0(6)
C24 C22 H22 106.6
C21 C22 H22 106.6
C23 C22 H22 106.6
C22 C23 H23A 109.5
C22 C23 H23B 109.5
H23A C23 H23B 109.5
C22 C23 H23C 109.5
H23A C23 H23C 109.5
H23B C23 H23C 109.5
C25 C24 C29 117.0(7)
C25 C24 C22 121.4(6)
C29 C24 C22 121.6(6)
C24 C25 C26 122.0(7)
C24 C25 H25 119.0
C26 C25 H25 119.0
C27 C26 C25 121.2(7)
C27 C26 H26 119.4
C25 C26 H26 119.4
C26 C27 C28 116.9(9)
C26 C27 C30 121.6(9)
C28 C27 C30 121.5(9)
C29 C28 C27 121.4(8)
C29 C28 H28 119.3
C27 C28 H28 119.3
C28 C29 C24 121.5(8)
C28 C29 H29 119.3
C24 C29 H29 119.3
C27 C30 C31 117.4(10)
C27 C30 H30A 108.0
C31 C30 H30A 108.0
C27 C30 H30B 108.0
C31 C30 H30B 108.0
H30A C30 H30B 107.2
C33 C31 C30 114.2(11)
C33 C31 C32 111.0(9)
C30 C31 C32 112.1(9)
C33 C31 H31 106.3
C30 C31 H31 106.3
C32 C31 H31 106.3
C31 C32 H32A 109.5
C31 C32 H32B 109.5
H32A C32 H32B 109.5
C31 C32 H32C 109.5
H32A C32 H32C 109.5
H32B C32 H32C 109.5
C31 C33 H33A 109.5
C31 C33 H33B 109.5
H33A C33 H33B 109.5
C31 C33 H33C 109.5
H33A C33 H33C 109.5
H33B C33 H33C 109.5
C21 O21 H21 109.5
O41 C41 N41 121.7(8)
O41 C41 C42 118.6(8)
N41 C41 C42 119.7(7)
C46 C42 C43 117.2(5)
C46 C42 C41 118.5(6)
C43 C42 C41 124.3(6)
N42 C43 C42 124.7(7)
N42 C43 H43 117.7
C42 C43 H43 117.7
N42 C44 C45 122.4(7)
N42 C44 H44 118.8
C45 C44 H44 118.8
C46 C45 C44 119.6(7)
C46 C45 H45 120.2
C44 C45 H45 120.2
C45 C46 C42 119.3(6)
C45 C46 H46 120.3
C42 C46 H46 120.3
C41 N41 H41A 120.0
C41 N41 H41B 120.0
H41A N41 H41B 120.0
C43 N42 C44 116.8(8)
O51 C51 N51 122.8(8)
O51 C51 C52 119.3(7)
N51 C51 C52 117.8(7)
C53 C52 C56 117.4(5)
C53 C52 C51 124.3(6)
C56 C52 C51 118.2(6)
N52 C53 C52 123.7(6)
N52 C53 H53 118.2
C52 C53 H53 118.2
N52 C54 C55 123.8(7)
N52 C54 H54 118.1
C55 C54 H54 118.1
C56 C55 C54 118.4(7)
C56 C55 H55 120.8
C54 C55 H55 120.8
C55 C56 C52 119.5(6)
C55 C56 H56 120.2
C52 C56 H56 120.2
C51 N51 H51A 120.0
C51 N51 H51B 120.0
H51A N51 H51B 120.0
C54 N52 C53 117.2(8)

loop_
_geom_bond_atom_site_label_1
_geom_bond_atom_site_label_2
_geom_bond_distance
C1 O2 1.222(8)
C1 O1 1.321(8)
C1 C2 1.539(9)
C2 C3 1.457(12)
C2 C4 1.532(9)
C2 H2 1.000
C3 H3A 0.980
C3 H3B 0.980
C3 H3C 0.980
C4 C9 1.362(12)
C4 C5 1.391(9)
C5 C6 1.377(8)
C5 H5 0.950
C6 C7 1.393(11)
C6 H6 0.950
C7 C8 1.397(11)
C7 C10 1.539(14)
C8 C9 1.426(10)
C8 H8 0.950
C9 H9 0.950
C10 C11 1.52(2)
C10 H10A 0.990
C10 H10B 0.990
C11 C12 1.501(11)
C11 C13 1.563(17)
C11 H11 1.000
C12 H12A 0.980
C12 H12B 0.980
C12 H12C 0.980
C13 H13A 0.980
C13 H13B 0.980
C13 H13C 0.980
O1 H1 0.840
C21 O22 1.213(7)
C21 O21 1.316(8)
C21 C22 1.528(9)
C22 C24 1.528(9)
C22 C23 1.548(12)
C22 H22 1.000
C23 H23A 0.980
C23 H23B 0.980
C23 H23C 0.980
C24 C25 1.376(9)
C24 C29 1.389(12)
C25 C26 1.395(9)
C25 H25 0.950
C26 C27 1.380(12)
C26 H26 0.950
C27 C28 1.399(12)
C27 C30 1.482(16)
C28 C29 1.384(10)
C28 H28 0.950
C29 H29 0.950
C30 C31 1.50(2)
C30 H30A 0.990
C30 H30B 0.990
C31 C33 1.476(16)
C31 C32 1.526(12)
C31 H31 1.000
C32 H32A 0.980
C32 H32B 0.980
C32 H32C 0.980
C33 H33A 0.980
C33 H33B 0.980
C33 H33C 0.980
O21 H21 0.840
C41 O41 1.250(12)
C41 N41 1.333(11)
C41 C42 1.481(10)
C42 C46 1.390(9)
C42 C43 1.393(8)
C43 N42 1.324(10)
C43 H43 0.950
C44 N42 1.358(11)
C44 C45 1.385(9)
C44 H44 0.950
C45 C46 1.363(10)
C45 H45 0.950
C46 H46 0.950
N41 H41A 0.880
N41 H41B 0.880
C51 O51 1.239(11)
C51 N51 1.338(11)
C51 C52 1.503(11)
C52 C53 1.393(8)
C52 C56 1.395(9)
C53 N52 1.346(9)
C53 H53 0.950
C54 N52 1.334(11)
C54 C55 1.383(9)
C54 H54 0.950
C55 C56 1.381(11)
C55 H55 0.950
C56 H56 0.950
N51 H51A 0.880
N51 H51B 0.880

loop_
_geom_hbond_atom_site_label_D
_geom_hbond_atom_site_label_H
_geom_hbond_atom_site_label_A
_geom_hbond_distance_DH
_geom_hbond_distance_HA
_geom_hbond_distance_DA
_geom_hbond_angle_DHA
_geom_hbond_site_symmetry_A
O1 H1 N42 0.84 1.84 2.658(11) 165 1_565
O21 H21 N52 0.84 1.83 2.664(10) 170 1_545
N41 H41A O51 0.88 2.05 2.901(8) 164 .
N41 H41B O2 0.88 2.25 3.116(6) 167 .
N51 H51A O41 0.88 2.06 2.916(8) 164 .
N51 H51B O22 0.88 2.25 3.113(6) 165 .
